data_1508953
loop_
_publ_author_name
'Liu, Yuchen'
'Zhen, Wencui'
'Dai, Wei'
'Wang, Fen'
'Li, Xingwei'

_publ_section_title
;
 Silver(I)-catalyzed addition-cyclization of alkyne-functionalized
 azomethines.
;
_journal_issue 4
_journal_name_full 'Organic letters'
_journal_page_first 874
_journal_page_last 877
_journal_paper_doi 10.1021/ol4000108
_journal_volume 15
_journal_year 2013
_chemical_formula_sum 'C20 H26 N2 O2'
_chemical_formula_weight 326.43
_chemical_name_systematic
; 
 ? 
;
_space_group_IT_number 14
_symmetry_cell_setting monoclinic
_symmetry_space_group_name_Hall '-P 2ybc'
_symmetry_space_group_name_H-M 'P 1 21/c 1'
_atom_sites_solution_hydrogens geom
_atom_sites_solution_primary direct
_atom_sites_solution_secondary difmap
_audit_creation_method SHELXL-97
_cell_angle_alpha 90.00
_cell_angle_beta 96.006(2)
_cell_angle_gamma 90.00
_cell_formula_units_Z 4
_cell_length_a 13.5018(9)
_cell_length_b 16.1917(12)
_cell_length_c 8.5746(6)
_cell_measurement_temperature 296(2)
_cell_volume 1864.3(2)
_computing_structure_refinement 'SHELXL-97 (Sheldrick, 2008)'
_computing_structure_solution 'SHELXS-97 (Sheldrick, 2008)'
_diffrn_ambient_temperature 296(2)
_diffrn_measured_fraction_theta_full 0.999
_diffrn_measured_fraction_theta_max 0.999
_diffrn_radiation_monochromator graphite
_diffrn_radiation_source 'fine-focus sealed tube'
_diffrn_radiation_type MoK\a
_diffrn_radiation_wavelength 0.71073
_diffrn_reflns_av_R_equivalents 0.0203
_diffrn_reflns_av_sigmaI/netI 0.0197
_diffrn_reflns_limit_h_max 15
_diffrn_reflns_limit_h_min -16
_diffrn_reflns_limit_k_max 9
_diffrn_reflns_limit_k_min -19
_diffrn_reflns_limit_l_max 10
_diffrn_reflns_limit_l_min -9
_diffrn_reflns_number 8173
_diffrn_reflns_theta_full 25.00
_diffrn_reflns_theta_max 25.00
_diffrn_reflns_theta_min 1.97
_exptl_absorpt_coefficient_mu 0.075
_exptl_absorpt_correction_type none
_exptl_crystal_density_diffrn 1.163
_exptl_crystal_density_method 'not measured'
_exptl_crystal_F_000 704
_exptl_crystal_size_max 0.28
_exptl_crystal_size_mid 0.25
_exptl_crystal_size_min 0.22
_refine_diff_density_max 0.428
_refine_diff_density_min -0.383
_refine_diff_density_rms 0.051
_refine_ls_extinction_method none
_refine_ls_goodness_of_fit_ref 1.099
_refine_ls_hydrogen_treatment constr
_refine_ls_matrix_type full
_refine_ls_number_parameters 217
_refine_ls_number_reflns 3276
_refine_ls_number_restraints 0
_refine_ls_restrained_S_all 1.099
_refine_ls_R_factor_all 0.0657
_refine_ls_R_factor_gt 0.0582
_refine_ls_shift/su_max 0.000
_refine_ls_shift/su_mean 0.000
_refine_ls_structure_factor_coef Fsqd
_refine_ls_weighting_details 'calc w=1/[\s^2^(Fo^2^)+(0.1127P)^2^+0.5451P] where P=(Fo^2^+2Fc^2^)/3'
_refine_ls_weighting_scheme calc
_refine_ls_wR_factor_gt 0.1821
_refine_ls_wR_factor_ref 0.1903
_reflns_number_gt 2816
_reflns_number_total 3276
_reflns_threshold_expression >2sigma(I)
_cod_data_source_file ol4000108_si_001.cif
_cod_data_source_block 1
_cod_depositor_comments
;
The following automatic conversions were performed:

'_symmetry_cell_setting' value 'Monoclinic' changed to 'monoclinic'
according to /home/saulius/struct/CIF-dictionaries/cif_core.dic
dictionary named 'cif_core.dic' version 2.4.2 from
2011-04-26.

'_exptl_absorpt_correction_type' value 'NONE' changed to
'none' according to
/home/saulius/struct/CIF-dictionaries/cif_core.dic dictionary named
'cif_core.dic' version 2.4.2 from 2011-04-26.

Automatic conversion script
Id: cif_fix_values 1891 2012-01-12 08:04:46Z andrius 
;
_cod_original_sg_symbol_H-M 'P2(1)/c  '
_cod_database_code 1508953

loop_
_symmetry_equiv_pos_as_xyz
'x, y, z'
'-x, y+1/2, -z+1/2'
'-x, -y, -z'
'x, -y-1/2, z-1/2'

loop_
_atom_site_label
_atom_site_type_symbol
_atom_site_fract_x
_atom_site_fract_y
_atom_site_fract_z
_atom_site_U_iso_or_equiv
_atom_site_adp_type
_atom_site_occupancy
_atom_site_symmetry_multiplicity
_atom_site_calc_flag
_atom_site_refinement_flags
C17 C 0.35372(16) 0.45757(15) 0.0042(2) 0.0541(6) Uani 1 1 d .
H17A H 0.3491 0.4020 -0.0380 0.065 Uiso 1 1 calc R
H17B H 0.3949 0.4907 -0.0578 0.065 Uiso 1 1 calc R
C11 C 0.31493(13) 0.47618(12) 0.4201(2) 0.0410(4) Uani 1 1 d .
C3 C 0.08641(16) 0.42108(15) 0.3043(3) 0.0551(6) Uani 1 1 d .
H3A H 0.1278 0.4025 0.3970 0.066 Uiso 1 1 calc R
H3B H 0.0236 0.4403 0.3365 0.066 Uiso 1 1 calc R
C2 C 0.06789(17) 0.35055(15) 0.1911(3) 0.0608(6) Uani 1 1 d .
C10 C 0.25289(13) 0.54839(11) 0.4463(2) 0.0396(4) Uani 1 1 d .
C18 C 0.25125(14) 0.49567(13) 0.0073(2) 0.0464(5) Uani 1 1 d .
C5 C 0.16649(14) 0.55957(12) 0.3440(2) 0.0427(5) Uani 1 1 d .
C19 C 0.17741(18) 0.46898(17) -0.1297(3) 0.0624(6) Uani 1 1 d .
H19A H 0.1741 0.4098 -0.1333 0.094 Uiso 1 1 calc R
H19B H 0.1988 0.4894 -0.2258 0.094 Uiso 1 1 calc R
H19C H 0.1128 0.4909 -0.1164 0.094 Uiso 1 1 calc R
C4 C 0.13836(13) 0.49186(12) 0.2269(2) 0.0425(5) Uani 1 1 d .
H4A H 0.0913 0.5148 0.1434 0.051 Uiso 1 1 calc R
C16 C 0.39461(14) 0.45720(13) 0.1746(2) 0.0476(5) Uani 1 1 d .
C20 C 0.25870(19) 0.58968(14) 0.0177(3) 0.0631(6) Uani 1 1 d .
H20A H 0.3055 0.6048 0.1050 0.095 Uiso 1 1 calc R
H20B H 0.1945 0.6123 0.0317 0.095 Uiso 1 1 calc R
H20C H 0.2807 0.6110 -0.0773 0.095 Uiso 1 1 calc R
C9 C 0.27796(15) 0.60632(13) 0.5634(2) 0.0477(5) Uani 1 1 d .
H9A H 0.3357 0.5996 0.6315 0.057 Uiso 1 1 calc R
C6 C 0.10727(16) 0.62822(14) 0.3594(3) 0.0586(6) Uani 1 1 d .
H6A H 0.0501 0.6360 0.2906 0.070 Uiso 1 1 calc R
C12 C 0.36935(17) 0.43455(15) 0.5310(2) 0.0565(6) Uani 1 1 d .
H12A H 0.3660 0.4525 0.6333 0.068 Uiso 1 1 calc R
C8 C 0.21738(18) 0.67372(14) 0.5788(3) 0.0600(6) Uani 1 1 d .
H8A H 0.2337 0.7117 0.6587 0.072 Uiso 1 1 calc R
C7 C 0.13289(19) 0.68521(15) 0.4766(3) 0.0664(6) Uani 1 1 d .
H7A H 0.0930 0.7314 0.4864 0.080 Uiso 1 1 calc R
C13 C 0.4351(2) 0.36255(19) 0.5110(3) 0.0805(8) Uani 1 1 d .
H13A H 0.4033 0.3281 0.4278 0.097 Uiso 1 1 calc R
H13B H 0.4968 0.3829 0.4764 0.097 Uiso 1 1 calc R
C15 C 0.5373(3) 0.2471(2) 0.6300(4) 0.0966(10) Uani 1 1 d .
H15A H 0.5480 0.2162 0.7259 0.145 Uiso 1 1 calc R
H15B H 0.5985 0.2731 0.6091 0.145 Uiso 1 1 calc R
H15C H 0.5154 0.2105 0.5453 0.145 Uiso 1 1 calc R
C14 C 0.4592(3) 0.3121(3) 0.6452(4) 0.1138(14) Uani 1 1 d .
H14A H 0.3989 0.2850 0.6704 0.137 Uiso 1 1 calc R
H14B H 0.4819 0.3476 0.7329 0.137 Uiso 1 1 calc R
C1 C 0.1205(3) 0.27171(19) 0.2318(4) 0.0939(10) Uani 1 1 d .
H1A H 0.1025 0.2316 0.1513 0.141 Uiso 1 1 calc R
H1B H 0.1018 0.2517 0.3300 0.141 Uiso 1 1 calc R
H1C H 0.1911 0.2808 0.2405 0.141 Uiso 1 1 calc R
N1 N 0.22255(11) 0.45603(9) 0.15413(17) 0.0393(4) Uani 1 1 d .
N2 N 0.31478(11) 0.45577(10) 0.25833(18) 0.0415(4) Uani 1 1 d .
O2 O 0.48154(11) 0.45939(12) 0.22908(19) 0.0649(5) Uani 1 1 d .
O1 O 0.01354(14) 0.35895(12) 0.0703(2) 0.0807(6) Uani 1 1 d .

loop_
_atom_site_aniso_label
_atom_site_aniso_U_11
_atom_site_aniso_U_22
_atom_site_aniso_U_33
_atom_site_aniso_U_23
_atom_site_aniso_U_13
_atom_site_aniso_U_12
C17 0.0489(11) 0.0731(14) 0.0414(11) -0.0063(10) 0.0091(9) -0.0062(10)
C11 0.0384(9) 0.0468(10) 0.0372(9) -0.0026(8) 0.0014(7) 0.0028(8)
C3 0.0454(11) 0.0642(14) 0.0562(12) 0.0029(10) 0.0075(9) -0.0151(9)
C2 0.0559(12) 0.0601(14) 0.0669(14) 0.0036(11) 0.0087(11) -0.0227(10)
C10 0.0385(9) 0.0406(10) 0.0401(10) 0.0027(7) 0.0061(7) -0.0006(7)
C18 0.0464(11) 0.0545(12) 0.0375(10) 0.0033(8) 0.0011(8) -0.0109(9)
C5 0.0394(9) 0.0435(10) 0.0450(10) 0.0022(8) 0.0028(8) 0.0013(7)
C19 0.0598(13) 0.0825(16) 0.0427(11) 0.0008(11) -0.0054(10) -0.0121(11)
C4 0.0340(9) 0.0479(11) 0.0447(10) 0.0025(8) -0.0002(7) -0.0016(7)
C16 0.0397(10) 0.0567(12) 0.0465(11) -0.0058(9) 0.0047(8) 0.0001(8)
C20 0.0737(15) 0.0564(13) 0.0587(13) 0.0133(10) 0.0047(11) -0.0136(11)
C9 0.0481(10) 0.0495(11) 0.0450(10) -0.0024(8) 0.0029(8) -0.0009(8)
C6 0.0513(12) 0.0559(13) 0.0665(14) 0.0013(10) -0.0029(10) 0.0154(10)
C12 0.0606(13) 0.0674(14) 0.0398(11) -0.0038(10) -0.0023(9) 0.0190(11)
C8 0.0715(14) 0.0460(11) 0.0622(13) -0.0115(10) 0.0062(11) 0.0011(10)
C7 0.0740(15) 0.0486(12) 0.0759(16) -0.0048(11) 0.0051(12) 0.0189(11)
C13 0.0925(19) 0.0880(19) 0.0585(14) 0.0020(13) -0.0042(13) 0.0458(16)
C15 0.103(2) 0.082(2) 0.105(2) 0.0302(18) 0.0092(19) 0.0354(17)
C14 0.147(3) 0.110(3) 0.085(2) 0.0246(19) 0.016(2) 0.071(2)
C1 0.115(3) 0.0674(17) 0.097(2) 0.0054(16) 0.0005(19) -0.0064(17)
N1 0.0352(8) 0.0444(9) 0.0372(8) 0.0016(6) -0.0012(6) -0.0041(6)
N2 0.0361(8) 0.0509(9) 0.0364(8) -0.0020(6) -0.0013(6) 0.0036(6)
O2 0.0387(8) 0.0960(13) 0.0594(10) -0.0075(8) 0.0027(7) 0.0028(7)
O1 0.0745(11) 0.0829(13) 0.0796(12) -0.0031(10) -0.0163(10) -0.0289(10)

loop_
_atom_type_symbol
_atom_type_description
_atom_type_scat_dispersion_real
_atom_type_scat_dispersion_imag
_atom_type_scat_source
C C 0.0033 0.0016 'International Tables Vol C Tables 4.2.6.8 and 6.1.1.4'
H H 0.0000 0.0000 'International Tables Vol C Tables 4.2.6.8 and 6.1.1.4'
N N 0.0061 0.0033 'International Tables Vol C Tables 4.2.6.8 and 6.1.1.4'
O O 0.0106 0.0060 'International Tables Vol C Tables 4.2.6.8 and 6.1.1.4'

loop_
_geom_angle_atom_site_label_1
_geom_angle_atom_site_label_2
_geom_angle_atom_site_label_3
_geom_angle
C16 C17 C18 103.09(16)
C16 C17 H17A 111.1
C18 C17 H17A 111.1
C16 C17 H17B 111.1
C18 C17 H17B 111.1
H17A C17 H17B 109.1
C12 C11 N2 121.67(17)
C12 C11 C10 125.30(17)
N2 C11 C10 112.98(15)
C2 C3 C4 109.97(17)
C2 C3 H3A 109.7
C4 C3 H3A 109.7
C2 C3 H3B 109.7
C4 C3 H3B 109.7
H3A C3 H3B 108.2
O1 C2 C1 122.0(2)
O1 C2 C3 120.8(2)
C1 C2 C3 117.3(2)
C9 C10 C5 119.39(17)
C9 C10 C11 123.22(17)
C5 C10 C11 117.35(16)
N1 C18 C17 99.04(15)
N1 C18 C19 108.69(15)
C17 C18 C19 113.31(18)
N1 C18 C20 113.52(17)
C17 C18 C20 110.58(17)
C19 C18 C20 111.20(18)
C6 C5 C10 119.84(18)
C6 C5 C4 122.67(18)
C10 C5 C4 117.36(16)
C18 C19 H19A 109.5
C18 C19 H19B 109.5
H19A C19 H19B 109.5
C18 C19 H19C 109.5
H19A C19 H19C 109.5
H19B C19 H19C 109.5
N1 C4 C5 114.64(14)
N1 C4 C3 107.33(16)
C5 C4 C3 110.54(16)
N1 C4 H4A 108.0
C5 C4 H4A 108.0
C3 C4 H4A 108.0
O2 C16 N2 125.81(19)
O2 C16 C17 127.77(19)
N2 C16 C17 106.41(16)
C18 C20 H20A 109.5
C18 C20 H20B 109.5
H20A C20 H20B 109.5
C18 C20 H20C 109.5
H20A C20 H20C 109.5
H20B C20 H20C 109.5
C8 C9 C10 120.09(19)
C8 C9 H9A 120.0
C10 C9 H9A 120.0
C7 C6 C5 120.2(2)
C7 C6 H6A 119.9
C5 C6 H6A 119.9
C11 C12 C13 127.6(2)
C11 C12 H12A 116.2
C13 C12 H12A 116.2
C7 C8 C9 120.4(2)
C7 C8 H8A 119.8
C9 C8 H8A 119.8
C8 C7 C6 120.0(2)
C8 C7 H7A 120.0
C6 C7 H7A 120.0
C14 C13 C12 116.5(2)
C14 C13 H13A 108.2
C12 C13 H13A 108.2
C14 C13 H13B 108.2
C12 C13 H13B 108.2
H13A C13 H13B 107.3
C14 C15 H15A 109.5
C14 C15 H15B 109.5
H15A C15 H15B 109.5
C14 C15 H15C 109.5
H15A C15 H15C 109.5
H15B C15 H15C 109.5
C13 C14 C15 115.8(3)
C13 C14 H14A 108.3
C15 C14 H14A 108.3
C13 C14 H14B 108.3
C15 C14 H14B 108.3
H14A C14 H14B 107.4
C2 C1 H1A 109.5
C2 C1 H1B 109.5
H1A C1 H1B 109.5
C2 C1 H1C 109.5
H1A C1 H1C 109.5
H1B C1 H1C 109.5
N2 N1 C4 112.96(13)
N2 N1 C18 103.71(13)
C4 N1 C18 117.79(15)
C16 N2 C11 126.21(15)
C16 N2 N1 110.58(14)
C11 N2 N1 120.72(14)

loop_
_geom_bond_atom_site_label_1
_geom_bond_atom_site_label_2
_geom_bond_distance
C17 C16 1.507(3)
C17 C18 1.518(3)
C17 H17A 0.9700
C17 H17B 0.9700
C11 C12 1.324(3)
C11 N2 1.426(2)
C11 C10 1.469(3)
C3 C2 1.503(3)
C3 C4 1.531(3)
C3 H3A 0.9700
C3 H3B 0.9700
C2 O1 1.213(3)
C2 C1 1.484(4)
C10 C9 1.390(3)
C10 C5 1.396(3)
C18 N1 1.499(2)
C18 C19 1.522(3)
C18 C20 1.527(3)
C5 C6 1.384(3)
C5 C4 1.508(3)
C19 H19A 0.9600
C19 H19B 0.9600
C19 H19C 0.9600
C4 N1 1.472(2)
C4 H4A 0.9800
C16 O2 1.218(2)
C16 N2 1.356(3)
C20 H20A 0.9600
C20 H20B 0.9600
C20 H20C 0.9600
C9 C8 1.378(3)
C9 H9A 0.9300
C6 C7 1.381(3)
C6 H6A 0.9300
C12 C13 1.486(3)
C12 H12A 0.9300
C8 C7 1.376(3)
C8 H8A 0.9300
C7 H7A 0.9300
C13 C14 1.420(4)
C13 H13A 0.9700
C13 H13B 0.9700
C15 C14 1.506(4)
C15 H15A 0.9600
C15 H15B 0.9600
C15 H15C 0.9600
C14 H14A 0.9700
C14 H14B 0.9700
C1 H1A 0.9600
C1 H1B 0.9600
C1 H1C 0.9600
N1 N2 1.455(2)
